data_7100972
loop_
_publ_author_name
'Imaz, Inhar'
'Bravic, Georges'
'Sutter, Jean-Pascal'

_publ_section_title
;
 Structural and zeolitic features of a series of heterometallic
 supramolecular porous architectures based on tetrahedral {M(C2O4)4}4-
 primary building units.
;
_journal_issue 16
_journal_name_full 'Dalton transactions (Cambridge, England : 2003)'
_journal_page_first 2681
_journal_page_last 2687
_journal_paper_doi 10.1039/b503964a
_journal_year 2005
_chemical_formula_moiety '2(C7 H2 K Mg O15 U), 9(H2 O)'
_chemical_formula_sum 'C14 H22 K2 Mg2 O39 U2'
_chemical_formula_weight 1417.20
_chemical_name_systematic
;
?
;
_space_group_IT_number 12
_symmetry_cell_setting monoclinic
_symmetry_space_group_name_Hall '-C 2y'
_symmetry_space_group_name_H-M 'C 1 2/m 1'
_atom_sites_solution_hydrogens geom
_atom_sites_solution_primary direct
_atom_sites_solution_secondary difmap
_audit_creation_method SHELXL-97
_cell_angle_alpha 90.00
_cell_angle_beta 94.52(3)
_cell_angle_gamma 90.00
_cell_formula_units_Z 4
_cell_length_a 20.437(3)
_cell_length_b 12.841(4)
_cell_length_c 14.614(4)
_cell_measurement_temperature 293(2)
_cell_measurement_theta_max 20
_cell_measurement_theta_min 1
_cell_volume 3823.2(17)
_computing_structure_refinement 'SHELXL-97 (Sheldrick, 1997)'
_diffrn_ambient_temperature 293(2)
_diffrn_measured_fraction_theta_full 0.993
_diffrn_measured_fraction_theta_max 0.993
_diffrn_radiation_monochromator graphite
_diffrn_radiation_source 'fine-focus sealed tube'
_diffrn_radiation_type MoK\a
_diffrn_radiation_wavelength 0.71073
_diffrn_reflns_av_R_equivalents 0.0000
_diffrn_reflns_av_sigmaI/netI 0.0276
_diffrn_reflns_limit_h_max 34
_diffrn_reflns_limit_h_min -33
_diffrn_reflns_limit_k_max 21
_diffrn_reflns_limit_k_min 0
_diffrn_reflns_limit_l_max 0
_diffrn_reflns_limit_l_min -24
_diffrn_reflns_number 9529
_diffrn_reflns_theta_full 36.32
_diffrn_reflns_theta_max 36.32
_diffrn_reflns_theta_min 4.13
_exptl_absorpt_coefficient_mu 8.838
_exptl_absorpt_correction_type empirical
_exptl_absorpt_process_details scalepack
_exptl_crystal_colour green
_exptl_crystal_density_diffrn 2.462
_exptl_crystal_density_method 'not measured'
_exptl_crystal_description prisme
_exptl_crystal_F_000 2656
_exptl_crystal_size_max 0.34
_exptl_crystal_size_mid 0.3
_exptl_crystal_size_min 0.2
_refine_diff_density_max 3.178
_refine_diff_density_min -3.210
_refine_diff_density_rms 0.325
_refine_ls_extinction_coef 0.00208(11)
_refine_ls_extinction_expression Fc^*^=kFc[1+0.001xFc^2^\l^3^/sin(2\q)]^-1/4^
_refine_ls_extinction_method SHELXL
_refine_ls_goodness_of_fit_ref 1.047
_refine_ls_hydrogen_treatment mixed
_refine_ls_matrix_type full
_refine_ls_number_parameters 276
_refine_ls_number_reflns 9529
_refine_ls_number_restraints 0
_refine_ls_restrained_S_all 1.047
_refine_ls_R_factor_all 0.0658
_refine_ls_R_factor_gt 0.0482
_refine_ls_shift/su_max 0.003
_refine_ls_shift/su_mean 0.000
_refine_ls_structure_factor_coef Fsqd
_refine_ls_weighting_details 'calc w=1/[\s^2^(Fo^2^)+(0.0805P)^2^+54.0236P] where P=(Fo^2^+2Fc^2^)/3'
_refine_ls_weighting_scheme calc
_refine_ls_wR_factor_gt 0.1362
_refine_ls_wR_factor_ref 0.1510
_reflns_number_gt 6805
_reflns_number_total 9529
_reflns_threshold_expression >2sigma(I)
_cod_data_source_file b503964a.txt
_cod_data_source_block SPA3
_cod_depositor_comments
;
The following automatic conversions were performed:
'_symmetry_cell_setting' value 'Monoclinic' changed to 'monoclinic'
according to '/home/saulius/struct/CIF-dictionaries/cif_core.dic'
dictionary named 'cif_core.dic' version 2.4.1 from 2010-06-29.

Automatic conversion script
Id: cif_fix_enum 1527 2010-12-29 10:47:43Z saulius 
;
_cod_original_sg_symbol_H-M C2/m
_cod_database_code 7100972

loop_
_symmetry_equiv_pos_as_xyz
'x, y, z'
'-x, y, -z'
'x+1/2, y+1/2, z'
'-x+1/2, y+1/2, -z'
'-x, -y, -z'
'x, -y, z'
'-x+1/2, -y+1/2, -z'
'x+1/2, -y+1/2, z'

loop_
_atom_site_label
_atom_site_type_symbol
_atom_site_fract_x
_atom_site_fract_y
_atom_site_fract_z
_atom_site_U_iso_or_equiv
_atom_site_adp_type
_atom_site_occupancy
_atom_site_symmetry_multiplicity
_atom_site_calc_flag
_atom_site_refinement_flags
_atom_site_disorder_assembly
_atom_site_disorder_group
U1 U 0.805291(7) 0.248908(11) 0.210959(10) 0.01530(7) Uani 1 1 d . . .
K1 K 0.78768(10) 0.0000 0.43504(12) 0.0335(4) Uani 1 2 d S . .
K2 K 0.93868(8) 0.0000 0.59104(13) 0.0322(3) Uani 1 2 d S . .
O1 O 0.92275(19) 0.2240(4) 0.2104(3) 0.0279(7) Uani 1 1 d . . .
O2 O 0.85250(19) 0.1387(4) 0.3300(3) 0.0319(9) Uani 1 1 d . . .
O3 O 0.9410(3) 0.1165(7) 0.4288(4) 0.068(2) Uani 1 1 d . . .
O4 O 1.0148(2) 0.1617(5) 0.2826(4) 0.0530(14) Uani 1 1 d . . .
O5' O 0.71275(19) 0.2748(3) 0.2998(3) 0.0258(7) Uani 1 1 d . . .
O6 O 0.8288(2) 0.3456(4) 0.3479(3) 0.0340(9) Uani 1 1 d . . .
O7 O 0.6700(2) 0.3668(4) 0.4108(3) 0.0384(10) Uani 1 1 d . . .
O8 O 0.8012(2) 0.3744(5) 0.4912(3) 0.0446(12) Uani 1 1 d . . .
O9 O 0.8320(2) 0.0870(3) 0.1247(3) 0.0296(8) Uani 1 1 d . . .
O10 O 0.73892(19) 0.0868(3) 0.2412(3) 0.0258(7) Uani 1 1 d . . .
O11 O 0.87348(18) 0.4126(3) 0.1901(3) 0.0279(7) Uani 1 1 d . . .
O12 O 0.74329(18) 0.4132(3) 0.1695(3) 0.0280(7) Uani 1 1 d . . .
O13 O 0.71009(19) 0.2204(3) 0.0979(2) 0.0255(7) Uani 1 1 d . . .
C1 C 0.9552(3) 0.1779(5) 0.2761(4) 0.0296(10) Uani 1 1 d . . .
C2 C 0.9141(3) 0.1403(5) 0.3525(4) 0.0337(12) Uani 1 1 d . . .
C3 C 0.7880(3) 0.3527(4) 0.4095(4) 0.0269(9) Uani 1 1 d . . .
C4 C 0.7166(2) 0.3310(4) 0.3717(3) 0.0245(9) Uani 1 1 d . . .
C5 C 0.8120(3) 0.0000 0.1488(5) 0.0208(11) Uani 1 2 d S . .
C6 C 0.7580(3) 0.0000 0.2157(5) 0.0201(11) Uani 1 2 d S . .
C7 C 0.8458(3) 0.5000 0.1863(5) 0.0203(11) Uani 1 2 d S . .
C8 C 0.7708(3) 0.5000 0.1740(5) 0.0218(11) Uani 1 2 d S . .
C9 C 0.7160(2) 0.2319(4) 0.0139(3) 0.0189(7) Uani 1 1 d . . .
O33 O 0.9340(3) 0.1246(8) 0.0079(5) 0.076(2) Uani 1 1 d . . .
O34 O 0.9589(4) 0.3637(8) 0.0598(7) 0.099(3) Uani 1 1 d . . .
O35 O 0.8830 0.5000 0.9631 0.298(19) Uani 1 2 d S . .
O30 O 0.88903(15) 0.1569(4) 0.8317(3) 0.0300(9) Uani 1 1 d . . .
O14 O 0.67262(18) 0.2165(3) -0.0497(2) 0.0250(7) Uani 1 1 d . . .
O31 O 0.8940(7) 0.3636(19) 0.759(2) 0.35(2) Uani 1 1 d . . .
Mg1 Mg 0.57814(13) 0.2090(3) 0.4333(2) 0.0571(8) Uani 1 1 d . . .
O32 O 0.4611(4) 0.1077(7) 0.3981(10) 0.123(5) Uani 1 1 d . . .
H32A H 0.4678 0.0348 0.4071 0.184 Uiso 1 1 d . . .
H32C H 0.4308 0.1319 0.4427 0.184 Uiso 1 1 d . . .
H30A H 0.8669 0.1049 0.7902 0.084 Uiso 1 1 d . . .
H30B H 0.9100 0.0919 0.8472 0.036 Uiso 1 1 d . . .
H33A H 0.8945 0.1370 0.0370 2.000 Uiso 1 1 d . . .
H33B H 0.9515 0.1316 0.0687 0.164 Uiso 1 1 d . . .
H35 H 0.9094 0.4524 0.9824 0.005 Uiso 1 1 d . . .
H34A H 0.9501 0.3450 0.1136 0.100 Uiso 1 1 d . . .
H31A H 0.8915 0.4013 0.7140 0.000 Uiso 1 1 d . . .
H31B H 0.8514 0.3417 0.7395 2.000 Uiso 1 1 d . . .
H34C H 1.0009 0.3481 0.0848 0.068 Uiso 1 1 d . . .

loop_
_atom_site_aniso_label
_atom_site_aniso_U_11
_atom_site_aniso_U_22
_atom_site_aniso_U_33
_atom_site_aniso_U_23
_atom_site_aniso_U_13
_atom_site_aniso_U_12
U1 0.01445(9) 0.01522(9) 0.01617(9) 0.00058(5) 0.00082(5) 0.00107(5)
K1 0.0424(9) 0.0344(8) 0.0255(7) 0.000 0.0151(6) 0.000
K2 0.0249(7) 0.0371(9) 0.0337(8) 0.000 -0.0025(6) 0.000
O1 0.0217(16) 0.0310(17) 0.0313(19) 0.0086(16) 0.0033(13) 0.0016(14)
O2 0.0246(17) 0.042(2) 0.0295(18) 0.0164(17) 0.0042(14) 0.0029(16)
O3 0.040(3) 0.116(6) 0.046(3) 0.040(3) -0.005(2) 0.020(3)
O4 0.0212(19) 0.081(4) 0.057(3) 0.018(3) 0.0054(19) 0.013(2)
O5' 0.0216(16) 0.0298(16) 0.0264(17) -0.0067(15) 0.0048(13) -0.0030(14)
O6 0.0255(18) 0.047(2) 0.0295(18) -0.0134(18) 0.0027(14) -0.0038(17)
O7 0.030(2) 0.043(2) 0.044(2) -0.014(2) 0.0125(17) 0.0031(18)
O8 0.035(2) 0.070(3) 0.028(2) -0.016(2) -0.0021(16) 0.003(2)
O9 0.039(2) 0.0201(15) 0.0318(18) 0.0013(14) 0.0164(16) -0.0012(14)
O10 0.0266(17) 0.0181(15) 0.0336(18) -0.0011(13) 0.0084(14) 0.0010(12)
O11 0.0206(15) 0.0208(16) 0.042(2) 0.0004(15) 0.0013(14) 0.0025(13)
O12 0.0216(16) 0.0184(15) 0.044(2) 0.0018(14) -0.0004(14) -0.0026(12)
O13 0.0254(16) 0.0319(17) 0.0190(14) 0.0022(14) 0.0017(12) -0.0050(15)
C1 0.0189(19) 0.035(3) 0.034(2) 0.007(2) 0.0008(17) 0.0056(19)
C2 0.029(2) 0.043(3) 0.029(2) 0.013(2) 0.0005(19) 0.013(2)
C3 0.025(2) 0.030(2) 0.026(2) -0.0067(18) 0.0023(17) 0.0052(18)
C4 0.026(2) 0.023(2) 0.026(2) -0.0022(16) 0.0060(16) 0.0017(16)
C5 0.022(3) 0.020(3) 0.020(3) 0.000 0.002(2) 0.000
C6 0.018(2) 0.021(3) 0.022(3) 0.000 0.001(2) 0.000
C7 0.022(3) 0.017(2) 0.021(3) 0.000 0.001(2) 0.000
C8 0.023(3) 0.018(3) 0.024(3) 0.000 0.000(2) 0.000
C9 0.0171(16) 0.0217(18) 0.0177(17) 0.0024(14) -0.0001(13) -0.0013(14)
O33 0.041(3) 0.136(7) 0.053(3) 0.012(4) 0.024(3) 0.008(4)
O34 0.080(5) 0.120(8) 0.104(7) 0.013(6) 0.062(5) 0.003(5)
O35 0.28(4) 0.26(4) 0.35(5) 0.000 0.00(4) 0.000
O30 0.0064(11) 0.060(3) 0.0239(15) -0.0060(17) 0.0041(10) 0.0075(14)
O14 0.0212(15) 0.0336(18) 0.0198(15) 0.0042(14) -0.0015(11) -0.0052(14)
O31 0.081(8) 0.35(3) 0.63(5) -0.36(3) 0.105(16) -0.071(13)
Mg1 0.0359(13) 0.0503(16) 0.081(2) 0.0128(15) -0.0217(13) -0.0168(12)
O32 0.051(4) 0.055(4) 0.252(14) 0.006(6) -0.054(6) -0.004(4)

loop_
_atom_type_symbol
_atom_type_description
_atom_type_scat_dispersion_real
_atom_type_scat_dispersion_imag
_atom_type_scat_source
C C 0.0033 0.0016 'International Tables Vol C Tables 4.2.6.8 and 6.1.1.4'
H H 0.0000 0.0000 'International Tables Vol C Tables 4.2.6.8 and 6.1.1.4'
K K 0.2009 0.2494 'International Tables Vol C Tables 4.2.6.8 and 6.1.1.4'
Mg Mg 0.0486 0.0363 'International Tables Vol C Tables 4.2.6.8 and 6.1.1.4'
O O 0.0106 0.0060 'International Tables Vol C Tables 4.2.6.8 and 6.1.1.4'
U U -9.6767 9.6646 'International Tables Vol C Tables 4.2.6.8 and 6.1.1.4'

loop_
_geom_angle_atom_site_label_1
_geom_angle_atom_site_label_2
_geom_angle_atom_site_label_3
_geom_angle
_geom_angle_site_symmetry_1
_geom_angle_site_symmetry_3
_geom_angle_publ_flag
O6 U1 O2 69.63(18) . . ?
O6 U1 O5' 65.58(14) . . ?
O2 U1 O5' 88.76(14) . . ?
O6 U1 O1 86.39(15) . . ?
O2 U1 O1 65.19(14) . . ?
O5' U1 O1 147.50(14) . . ?
O6 U1 O14 132.02(15) . 7_655 ?
O2 U1 O14 135.01(14) . 7_655 ?
O5' U1 O14 134.51(14) . 7_655 ?
O1 U1 O14 76.43(13) . 7_655 ?
O6 U1 O13 137.37(14) . . ?
O2 U1 O13 130.51(15) . . ?
O5' U1 O13 76.73(13) . . ?
O1 U1 O13 134.79(14) . . ?
O14 U1 O13 65.43(12) 7_655 . ?
O6 U1 O12 80.12(15) . . ?
O2 U1 O12 147.31(15) . . ?
O5' U1 O12 67.04(14) . . ?
O1 U1 O12 126.25(13) . . ?
O14 U1 O12 75.25(14) 7_655 . ?
O13 U1 O12 66.94(14) . . ?
O6 U1 O9 144.94(16) . . ?
O2 U1 O9 77.52(15) . . ?
O5' U1 O9 126.71(13) . . ?
O1 U1 O9 68.57(15) . . ?
O14 U1 O9 66.91(14) 7_655 . ?
O13 U1 O9 74.57(14) . . ?
O12 U1 O9 134.39(14) . . ?
O6 U1 O10 110.92(15) . . ?
O2 U1 O10 65.06(14) . . ?
O5' U1 O10 64.25(13) . . ?
O1 U1 O10 115.79(13) . . ?
O14 U1 O10 116.93(13) 7_655 . ?
O13 U1 O10 66.03(13) . . ?
O12 U1 O10 117.66(12) . . ?
O9 U1 O10 63.26(12) . . ?
O6 U1 O11 66.03(15) . . ?
O2 U1 O11 112.46(14) . . ?
O5' U1 O11 114.28(13) . . ?
O1 U1 O11 63.76(13) . . ?
O14 U1 O11 66.17(14) 7_655 . ?
O13 U1 O11 116.68(13) . . ?
O12 U1 O11 63.20(12) . . ?
O9 U1 O11 118.60(13) . . ?
O10 U1 O11 176.84(12) . . ?
O8 K1 O8 72.9(3) 7_656 4_646 ?
O8 K1 O2 166.05(15) 7_656 6 ?
O8 K1 O2 101.69(16) 4_646 6 ?
O8 K1 O2 101.69(16) 7_656 . ?
O8 K1 O2 166.05(15) 4_646 . ?
O2 K1 O2 80.5(2) 6 . ?
O8 K1 O7 60.64(13) 7_656 7_656 ?
O8 K1 O7 102.09(15) 4_646 7_656 ?
O2 K1 O7 133.27(14) 6 7_656 ?
O2 K1 O7 85.69(14) . 7_656 ?
O8 K1 O7 102.09(15) 7_656 4_646 ?
O8 K1 O7 60.64(13) 4_646 4_646 ?
O2 K1 O7 85.69(14) 6 4_646 ?
O2 K1 O7 133.27(14) . 4_646 ?
O7 K1 O7 72.1(2) 7_656 4_646 ?
O8 K1 O10 113.28(13) 7_656 6 ?
O8 K1 O10 88.42(13) 4_646 6 ?
O2 K1 O10 53.09(11) 6 6 ?
O2 K1 O10 81.90(12) . 6 ?
O7 K1 O10 164.70(13) 7_656 6 ?
O7 K1 O10 123.07(13) 4_646 6 ?
O8 K1 O10 88.42(13) 7_656 . ?
O8 K1 O10 113.28(13) 4_646 . ?
O2 K1 O10 81.90(12) 6 . ?
O2 K1 O10 53.09(11) . . ?
O7 K1 O10 123.07(13) 7_656 . ?
O7 K1 O10 164.70(13) 4_646 . ?
O10 K1 O10 41.68(14) 6 . ?
O8 K1 C6 108.43(14) 7_656 . ?
O8 K1 C6 108.43(14) 4_646 . ?
O2 K1 C6 60.41(13) 6 . ?
O2 K1 C6 60.41(13) . . ?
O7 K1 C6 142.59(11) 7_656 . ?
O7 K1 C6 142.59(11) 4_646 . ?
O10 K1 C6 22.62(8) 6 . ?
O10 K1 C6 22.62(8) . . ?
O8 K1 C3 19.20(13) 7_656 7_656 ?
O8 K1 C3 73.34(16) 4_646 7_656 ?
O2 K1 C3 171.77(15) 6 7_656 ?
O2 K1 C3 105.95(14) . 7_656 ?
O7 K1 C3 44.04(12) 7_656 7_656 ?
O7 K1 C3 86.14(14) 4_646 7_656 ?
O10 K1 C3 132.04(13) 6 7_656 ?
O10 K1 C3 106.02(12) . 7_656 ?
C6 K1 C3 127.09(13) . 7_656 ?
O8 K1 C3 73.34(16) 7_656 4_646 ?
O8 K1 C3 19.20(13) 4_646 4_646 ?
O2 K1 C3 105.95(14) 6 4_646 ?
O2 K1 C3 171.77(15) . 4_646 ?
O7 K1 C3 86.14(14) 7_656 4_646 ?
O7 K1 C3 44.04(12) 4_646 4_646 ?
O10 K1 C3 106.02(12) 6 4_646 ?
O10 K1 C3 132.04(13) . 4_646 ?
C6 K1 C3 127.09(13) . 4_646 ?
C3 K1 C3 67.2(2) 7_656 4_646 ?
O8 K1 C2 173.41(15) 7_656 6 ?
O8 K1 C2 111.81(16) 4_646 6 ?
O2 K1 C2 20.08(12) 6 6 ?
O2 K1 C2 74.73(15) . 6 ?
O7 K1 C2 113.22(14) 7_656 6 ?
O7 K1 C2 77.18(15) 4_646 6 ?
O10 K1 C2 72.01(12) 6 6 ?
O10 K1 C2 93.63(13) . 6 ?
C6 K1 C2 74.85(14) . 6 ?
C3 K1 C2 155.95(14) 7_656 6 ?
C3 K1 C2 109.53(15) 4_646 6 ?
O7 K2 O7 75.2(2) 4_646 7_656 ?
O7 K2 O3 74.50(17) 4_646 6 ?
O7 K2 O3 112.55(19) 7_656 6 ?
O7 K2 O3 112.55(19) 4_646 . ?
O7 K2 O3 74.50(17) 7_656 . ?
O3 K2 O3 64.4(4) 6 . ?
O7 K2 O4 131.71(16) 4_646 2_756 ?
O7 K2 O4 77.77(15) 7_656 2_756 ?
O3 K2 O4 153.67(19) 6 2_756 ?
O3 K2 O4 97.5(2) . 2_756 ?
O7 K2 O4 77.77(15) 4_646 5_756 ?
O7 K2 O4 131.71(16) 7_656 5_756 ?
O3 K2 O4 97.5(2) 6 5_756 ?
O3 K2 O4 153.67(19) . 5_756 ?
O4 K2 O4 91.9(3) 2_756 5_756 ?
O7 K2 O3 170.96(18) 4_646 2_756 ?
O7 K2 O3 111.1(2) 7_656 2_756 ?
O3 K2 O3 96.83(17) 6 2_756 ?
O3 K2 O3 64.6(3) . 2_756 ?
O4 K2 O3 57.09(15) 2_756 2_756 ?
O4 K2 O3 101.2(2) 5_756 2_756 ?
O7 K2 O3 111.1(2) 4_646 5_756 ?
O7 K2 O3 170.96(18) 7_656 5_756 ?
O3 K2 O3 64.6(3) 6 5_756 ?
O3 K2 O3 96.83(17) . 5_756 ?
O4 K2 O3 101.2(2) 2_756 5_756 ?
O4 K2 O3 57.09(15) 5_756 5_756 ?
O3 K2 O3 61.8(3) 2_756 5_756 ?
O7 K2 K1 50.97(10) 4_646 . ?
O7 K2 K1 50.97(10) 7_656 . ?
O3 K2 K1 63.07(14) 6 . ?
O3 K2 K1 63.07(14) . . ?
O4 K2 K1 127.74(12) 2_756 . ?
O4 K2 K1 127.74(12) 5_756 . ?
O3 K2 K1 127.60(16) 2_756 . ?
O3 K2 K1 127.60(16) 5_756 . ?
O7 K2 Mg1 47.72(11) 4_646 4_646 ?
O7 K2 Mg1 122.57(12) 7_656 4_646 ?
O3 K2 Mg1 53.06(19) 6 4_646 ?
O3 K2 Mg1 117.2(2) . 4_646 ?
O4 K2 Mg1 142.76(15) 2_756 4_646 ?
O4 K2 Mg1 50.99(14) 5_756 4_646 ?
O3 K2 Mg1 124.87(17) 2_756 4_646 ?
O3 K2 Mg1 63.41(18) 5_756 4_646 ?
K1 K2 Mg1 82.88(5) . 4_646 ?
O7 K2 Mg1 122.57(12) 4_646 7_656 ?
O7 K2 Mg1 47.72(11) 7_656 7_656 ?
O3 K2 Mg1 117.2(2) 6 7_656 ?
O3 K2 Mg1 53.06(19) . 7_656 ?
O4 K2 Mg1 50.99(14) 2_756 7_656 ?
O4 K2 Mg1 142.76(15) 5_756 7_656 ?
O3 K2 Mg1 63.41(18) 2_756 7_656 ?
O3 K2 Mg1 124.87(18) 5_756 7_656 ?
K1 K2 Mg1 82.88(5) . 7_656 ?
Mg1 K2 Mg1 165.52(10) 4_646 7_656 ?
O7 K2 K2 124.06(12) 4_646 5_756 ?
O7 K2 K2 124.06(12) 7_656 5_756 ?
O3 K2 K2 49.61(14) 6 5_756 ?
O3 K2 K2 49.61(14) . 5_756 ?
O4 K2 K2 104.23(11) 2_756 5_756 ?
O4 K2 K2 104.23(11) 5_756 5_756 ?
O3 K2 K2 47.23(12) 2_756 5_756 ?
O3 K2 K2 47.23(12) 5_756 5_756 ?
K1 K2 K2 97.65(7) . 5_756 ?
Mg1 K2 K2 89.67(6) 4_646 5_756 ?
Mg1 K2 K2 89.67(6) 7_656 5_756 ?
C1 O1 U1 121.2(3) . . ?
C2 O2 U1 120.8(4) . . ?
C2 O2 K1 112.0(3) . . ?
U1 O2 K1 127.19(17) . . ?
C2 O3 K2 148.6(6) . . ?
C2 O3 K2 110.8(5) . 5_756 ?
K2 O3 K2 83.17(17) . 5_756 ?
C1 O4 K2 116.3(4) . 5_756 ?
C4 O5' U1 121.7(3) . . ?
C3 O6 U1 122.1(4) . . ?
C4 O7 K2 149.5(4) . 7_656 ?
C4 O7 K1 112.6(4) . 7_656 ?
K2 O7 K1 80.51(12) 7_656 7_656 ?
C3 O8 K1 114.6(4) . 7_656 ?
C5 O9 U1 120.6(3) . . ?
C6 O10 U1 119.7(3) . . ?
C6 O10 K1 82.4(4) . . ?
U1 O10 K1 108.21(14) . . ?
C7 O11 U1 119.5(4) . . ?
C8 O12 U1 121.4(4) . . ?
C9 O13 U1 120.3(3) . . ?
O4 C1 O1 126.2(6) . . ?
O4 C1 C2 119.3(5) . . ?
O1 C1 C2 114.5(4) . . ?
O3 C2 O2 125.9(6) . . ?
O3 C2 C1 120.2(6) . . ?
O2 C2 C1 113.9(4) . . ?
O3 C2 K1 81.3(4) . . ?
O2 C2 K1 47.9(3) . . ?
C1 C2 K1 153.1(4) . . ?
O8 C3 O6 126.3(5) . . ?
O8 C3 C4 121.0(5) . . ?
O6 C3 C4 112.7(4) . . ?
O8 C3 K1 46.2(3) . 7_656 ?
O6 C3 K1 149.6(4) . 7_656 ?
C4 C3 K1 82.7(3) . 7_656 ?
O7 C4 O5' 126.3(5) . . ?
O7 C4 C3 120.5(5) . . ?
O5' C4 C3 113.2(4) . . ?
O9 C5 O9 126.7(6) 6 . ?
O9 C5 C6 116.6(3) 6 . ?
O9 C5 C6 116.6(3) . . ?
O10 C6 O10 126.6(6) 6 . ?
O10 C6 C5 116.7(3) 6 . ?
O10 C6 C5 116.7(3) . . ?
O10 C6 K1 75.0(4) 6 . ?
O10 C6 K1 75.0(4) . . ?
C5 C6 K1 123.2(4) . . ?
O11 C7 O11 126.7(6) 6_565 . ?
O11 C7 C8 116.6(3) 6_565 . ?
O11 C7 C8 116.6(3) . . ?
O12 C8 O12 126.6(7) . 6_565 ?
O12 C8 C7 116.7(3) . . ?
O12 C8 C7 116.7(3) 6_565 . ?
O14 C9 O13 126.4(5) . . ?
O14 C9 C9 116.9(5) . 7_655 ?
O13 C9 C9 116.7(5) . 7_655 ?
C9 O14 U1 120.5(3) . 7_655 ?
O32 Mg1 K2 112.5(2) . 7_656 ?

loop_
_geom_bond_atom_site_label_1
_geom_bond_atom_site_label_2
_geom_bond_distance
_geom_bond_site_symmetry_2
_geom_bond_publ_flag
U1 O6 2.372(4) . ?
U1 O2 2.386(4) . ?
U1 O5' 2.400(4) . ?
U1 O1 2.422(4) . ?
U1 O14 2.474(4) 7_655 ?
U1 O13 2.478(4) . ?
U1 O12 2.511(4) . ?
U1 O9 2.513(4) . ?
U1 O10 2.543(4) . ?
U1 O11 2.553(4) . ?
K1 O8 2.715(5) 7_656 ?
K1 O8 2.715(5) 4_646 ?
K1 O2 2.758(4) 6 ?
K1 O2 2.758(4) . ?
K1 O7 2.906(5) 7_656 ?
K1 O7 2.906(5) 4_646 ?
K1 O10 3.132(4) 6 ?
K1 O10 3.132(4) . ?
K1 C6 3.215(7) . ?
K1 C3 3.418(5) 7_656 ?
K1 C3 3.418(5) 4_646 ?
K1 C2 3.444(6) 6 ?
K2 O7 2.802(5) 4_646 ?
K2 O7 2.802(5) 7_656 ?
K2 O3 2.807(6) 6 ?
K2 O3 2.807(6) . ?
K2 O4 2.889(6) 2_756 ?
K2 O4 2.889(6) 5_756 ?
K2 O3 2.912(7) 2_756 ?
K2 O3 2.912(7) 5_756 ?
K2 Mg1 3.767(3) 4_646 ?
K2 Mg1 3.767(3) 7_656 ?
K2 K2 3.797(4) 5_756 ?
O1 C1 1.270(7) . ?
O2 C2 1.275(7) . ?
O3 C2 1.243(7) . ?
O3 K2 2.912(7) 5_756 ?
O4 C1 1.232(7) . ?
O4 K2 2.889(6) 5_756 ?
O5' C4 1.272(6) . ?
O6 C3 1.278(6) . ?
O7 C4 1.237(6) . ?
O7 K2 2.802(5) 7_656 ?
O7 K1 2.906(5) 7_656 ?
O8 C3 1.236(7) . ?
O8 K1 2.715(5) 7_656 ?
O9 C5 1.250(5) . ?
O10 C6 1.247(5) . ?
O11 C7 1.256(5) . ?
O12 C8 1.247(5) . ?
O13 C9 1.252(6) . ?
C1 C2 1.527(8) . ?
C3 C4 1.543(8) . ?
C3 K1 3.418(5) 7_656 ?
C5 O9 1.250(5) 6 ?
C5 C6 1.531(9) . ?
C6 O10 1.247(5) 6 ?
C7 O11 1.256(5) 6_565 ?
C7 C8 1.530(10) . ?
C8 O12 1.247(5) 6_565 ?
C9 O14 1.249(6) . ?
C9 C9 1.549(9) 7_655 ?
O14 U1 2.474(4) 7_655 ?
Mg1 O32 2.736(8) . ?
Mg1 K2 3.767(3) 7_656 ?
